data_7008727
loop_
_publ_author_name
'Buston, Jonathan E. H.'
'Claridge, Tim D. W.'
'Heyes, Stephen J.'
'Leech, Michael A.'
'Moloney, Mark G.'
'Prout, Keith'
'Stevenson, Maya'

_publ_section_title
;
 Structural investigations of a lead(IV) tetraacetate-pyridine complex.
;
_journal_issue 19
_journal_name_full 'Dalton transactions (Cambridge, England : 2003)'
_journal_page_first 3195
_journal_page_last 3203
_journal_paper_doi 10.1039/b506366c
_journal_year 2005
_chemical_compound_source
;
?
;
_chemical_formula_moiety ' C13 H17 N1 O8 Pb1 '
_chemical_formula_sum 'C13 H17 N O8 Pb'
_chemical_formula_weight 522.48
_chemical_name_systematic
;
?
;
_space_group_IT_number 14
_symmetry_cell_setting monoclinic
_symmetry_space_group_name_Hall '-P 2yn'
_symmetry_space_group_name_H-M 'P 1 21/n 1'
_atom_sites_solution_hydrogens geom
_atom_sites_solution_primary direct
_audit_creation_date 04-03-24
_audit_creation_method CRYSTALS_ver_12.19
_cell_angle_alpha 90
_cell_angle_beta 90.625(2)
_cell_angle_gamma 90
_cell_formula_units_Z 4
_cell_length_a 9.1030(3)
_cell_length_b 14.0360(6)
_cell_length_c 13.1220(5)
_cell_measurement_reflns_used 0
_cell_measurement_temperature 293
_cell_measurement_theta_max 0
_cell_measurement_theta_min 0
_cell_volume 1676.49(11)
_computing_cell_refinement
;
Denzo/Scalepack (Otwinowski & Minor, 1996)
;
_computing_data_collection
;
Xpress Data collection (MAC Science, 1989)
;
_computing_data_reduction
;
Denzo/Scalepack (Otwinowski & Minor, 1996)
;
_computing_molecular_graphics
;
CAMERON (Watkin et al 1996)
;
_computing_publication_material
;
CRYSTALS (Watkin et al 2003)
;
_computing_structure_refinement
;
CRYSTALS (Watkin et al 2003)
;
_computing_structure_solution
;
SIR92 (Altomare et al, 1994)
;
_diffrn_ambient_temperature 293
_diffrn_measured_fraction_theta_full 0.963
_diffrn_measured_fraction_theta_max 0.930
_diffrn_measurement_device_type
;
Nonius DIP2000
;
_diffrn_measurement_method \w
_diffrn_radiation_monochromator graphite
_diffrn_radiation_type 'Mo K\a'
_diffrn_radiation_wavelength 0.71073
_diffrn_reflns_av_R_equivalents 0.04
_diffrn_reflns_limit_h_max 11
_diffrn_reflns_limit_h_min 0
_diffrn_reflns_limit_k_max 17
_diffrn_reflns_limit_k_min 0
_diffrn_reflns_limit_l_max 16
_diffrn_reflns_limit_l_min -16
_diffrn_reflns_number 18105
_diffrn_reflns_theta_full 20.078
_diffrn_reflns_theta_max 26.770
_diffrn_reflns_theta_min 2.125
_diffrn_standards_decay_% 0.00
_diffrn_standards_interval_count 0
_diffrn_standards_interval_time 0
_diffrn_standards_number 0
_exptl_absorpt_coefficient_mu 10.102
_exptl_absorpt_correction_T_max 0.08
_exptl_absorpt_correction_T_min 0.08
_exptl_absorpt_correction_type multi-scan
_exptl_absorpt_process_details
;
Denzo/Scalepack (Otwinowski & Minor, 1996)
;
_exptl_crystal_colour ' colourless '
_exptl_crystal_density_diffrn 2.070
_exptl_crystal_description ' block '
_exptl_crystal_F_000 992
_exptl_crystal_size_max 0.35
_exptl_crystal_size_mid 0.25
_exptl_crystal_size_min 0.25
_refine_diff_density_max 1.54
_refine_diff_density_min -1.86
_refine_ls_extinction_coef 35(5)
_refine_ls_extinction_method 'Larson 1970 Crystallographic Computing eq 22'
_refine_ls_goodness_of_fit_ref 0.9807
_refine_ls_hydrogen_treatment mixed
_refine_ls_matrix_type full
_refine_ls_number_parameters 209
_refine_ls_number_reflns 2759
_refine_ls_number_restraints 0
_refine_ls_R_factor_all 0.0343
_refine_ls_R_factor_gt 0.0286
_refine_ls_shift/su_max 0.002510
_refine_ls_structure_factor_coef F
_refine_ls_weighting_details
;
Method, part 1, Chebychev polynomial, (Watkin, 1994, Prince, 1982)
[weight] = 1.0/[A~0~*T~0~(x)+A~1~*T~1~(x) ... +A~n-1~]*T~n-1~(x)]
where A~i~ are the Chebychev coefficients listed below and x= Fcalc/Fmax
Method = Robust Weighting (Prince, 1982)
W = [weight] * [1-(deltaF/6*sigmaF)^2^]^2^
A~i~ are:
3.28 -0.356E-01 2.82
;
_refine_ls_weighting_scheme calc
_refine_ls_wR_factor_all 0.0342
_refine_ls_wR_factor_gt 0.0338
_refine_ls_wR_factor_ref 0.0338
_reflns_limit_h_max 11
_reflns_limit_h_min -11
_reflns_limit_k_max 17
_reflns_limit_k_min 0
_reflns_limit_l_max 16
_reflns_limit_l_min 0
_reflns_number_gt 2759
_reflns_number_total 3452
_reflns_threshold_expression I>3.00u(I)
_cod_data_source_file b506366c.txt
_cod_data_source_block CRYSTALS_cif
_cod_depositor_comments
;
The following automatic conversions were performed:
'_symmetry_cell_setting' value 'Monoclinic' changed to 'monoclinic'
according to '/home/saulius/struct/CIF-dictionaries/cif_core.dic'
dictionary named 'cif_core.dic' version 2.4.1 from 2010-06-29.

Automatic conversion script
Id: cif_fix_enum 1527 2010-12-29 10:47:43Z saulius 
;
_cod_original_sg_symbol_H-M 'P 1 21/n 1 '
_cod_original_formula_sum ' C13 H17 N1 O8 Pb1 '
_cod_database_code 7008727

loop_
_symmetry_equiv_pos_as_xyz
x,y,z
-x,-y,-z
-x+1/2,y+1/2,-z+1/2
x+1/2,-y+1/2,z+1/2

loop_
_atom_site_label
_atom_site_type_symbol
_atom_site_fract_x
_atom_site_fract_y
_atom_site_fract_z
_atom_site_U_iso_or_equiv
_atom_site_occupancy
_atom_site_adp_type
_atom_site_refinement_flags_posn
_atom_site_refinement_flags_adp
_atom_site_refinement_flags_occupancy
_atom_site_disorder_assembly
_atom_site_disorder_group
_atom_site_attached_hydrogens
Pb1 Pb 0.301566(16) 0.215881(10) 0.432494(10) 0.0333 1.0000 Uani . . . . . .
O2 O 0.2247(4) 0.0602(3) 0.4995(3) 0.0632 1.0000 Uani . . . . . .
C3 C 0.1644(5) 0.1039(4) 0.5710(4) 0.0425 1.0000 Uani . . . . . .
O4 O 0.1714(4) 0.1926(3) 0.5763(3) 0.0488 1.0000 Uani . . . . . .
C5 C 0.0817(7) 0.0498(5) 0.6491(5) 0.0680 1.0000 Uani . . . . . .
O6 O 0.4853(4) 0.1818(3) 0.5325(3) 0.0473 1.0000 Uani . . . . . .
C7 C 0.6030(6) 0.2271(4) 0.5026(4) 0.0461 1.0000 Uani . . . . . .
O8 O 0.5998(5) 0.2796(3) 0.4286(4) 0.0595 1.0000 Uani . . . . . .
C9 C 0.7382(9) 0.2031(6) 0.5608(6) 0.0749 1.0000 Uani . . . . . .
O10 O 0.3326(4) 0.3447(2) 0.3253(2) 0.0430 1.0000 Uani . . . . . .
C11 C 0.3334(5) 0.4011(3) 0.3993(4) 0.0405 1.0000 Uani . . . . . .
O12 O 0.3152(4) 0.3688(2) 0.4881(3) 0.0437 1.0000 Uani . . . . . .
C13 C 0.3544(7) 0.5055(4) 0.3851(5) 0.0597 1.0000 Uani . . . . . .
C14 C 0.5464(6) 0.1048(4) 0.1582(4) 0.0487 1.0000 Uani . . . . . .
C15 C 0.5671(7) 0.0096(4) 0.1765(4) 0.0574 1.0000 Uani . . . . . .
C16 C 0.5225(8) -0.0268(4) 0.2679(5) 0.0680 1.0000 Uani . . . . . .
C17 C 0.4546(6) 0.0318(4) 0.3371(4) 0.0517 1.0000 Uani . . . . . .
N18 N 0.4330(4) 0.1237(2) 0.3181(3) 0.0344 1.0000 Uani . . . . . .
C19 C 0.4785(5) 0.1596(3) 0.2295(3) 0.0420 1.0000 Uani . . . . . .
O20 O 0.1293(4) 0.1745(3) 0.3240(4) 0.0642 1.0000 Uani . . . . . .
C21 C 0.0216(6) 0.2308(4) 0.3378(5) 0.0476 1.0000 Uani . . . . . .
O22 O 0.0294(6) 0.2933(3) 0.4030(4) 0.0711 1.0000 Uani . . . . . .
C23 C -0.1114(7) 0.2140(4) 0.2744(5) 0.0559 1.0000 Uani . . . . . .
H51 H 0.0409(7) 0.0941(5) 0.7007(5) 0.1002 1.0000 Uiso R . . . . .
H52 H 0.1489(7) 0.0027(5) 0.6842(5) 0.0848 1.0000 Uiso R . . . . .
H53 H -0.0012(7) 0.0133(5) 0.6158(5) 0.1067 1.0000 Uiso R . . . . .
H91 H 0.8235(9) 0.2389(6) 0.5355(6) 0.0866 1.0000 Uiso R . . . . .
H92 H 0.7233(9) 0.2189(6) 0.6357(6) 0.1020 1.0000 Uiso R . . . . .
H93 H 0.7582(9) 0.1324(6) 0.5563(6) 0.1253 1.0000 Uiso R . . . . .
H131 H 0.3502(7) 0.5392(4) 0.4532(5) 0.1133 1.0000 Uiso R . . . . .
H132 H 0.4516(7) 0.5181(4) 0.3538(5) 0.1193 1.0000 Uiso R . . . . .
H133 H 0.2745(7) 0.5323(4) 0.3401(5) 0.0959 1.0000 Uiso R . . . . .
H141 H 0.5776(6) 0.1325(4) 0.0905(4) 0.0650 1.0000 Uiso R . . . . .
H151 H 0.6162(7) -0.0325(4) 0.1245(4) 0.0633 1.0000 Uiso R . . . . .
H161 H 0.5388(8) -0.0971(4) 0.2853(5) 0.0797 1.0000 Uiso R . . . . .
H171 H 0.4216(6) 0.0041(4) 0.4044(4) 0.0926 1.0000 Uiso R . . . . .
H191 H 0.4613(5) 0.2302(3) 0.2159(3) 0.0956 1.0000 Uiso R . . . . .
H231 H -0.1896(7) 0.2623(4) 0.2921(5) 0.0893 1.0000 Uiso R . . . . .
H232 H -0.1522(7) 0.1486(4) 0.2881(5) 0.0985 1.0000 Uiso R . . . . .
H233 H -0.0889(7) 0.2198(4) 0.2005(5) 0.1024 1.0000 Uiso R . . . . .

loop_
_atom_site_aniso_label
_atom_site_aniso_U_11
_atom_site_aniso_U_22
_atom_site_aniso_U_33
_atom_site_aniso_U_23
_atom_site_aniso_U_13
_atom_site_aniso_U_12
Pb1 0.04107(13) 0.03056(12) 0.02854(12) -0.00024(5) 0.00736(8) -0.00173(5)
O2 0.068(2) 0.057(2) 0.065(2) -0.0134(18) 0.026(2) -0.0122(18)
C3 0.040(2) 0.044(3) 0.043(2) 0.0063(18) 0.0023(19) -0.0036(17)
O4 0.055(2) 0.0451(18) 0.047(2) 0.0080(14) 0.0187(17) 0.0004(15)
C5 0.068(4) 0.068(4) 0.068(4) 0.030(3) 0.021(3) -0.001(3)
O6 0.0467(18) 0.059(2) 0.0367(17) -0.0002(14) 0.0030(15) -0.0038(15)
C7 0.042(3) 0.059(3) 0.037(3) -0.007(2) 0.001(2) -0.0018(19)
O8 0.051(2) 0.069(3) 0.059(3) 0.0126(17) 0.009(2) -0.0015(15)
C9 0.052(3) 0.110(6) 0.062(4) 0.013(3) -0.015(3) -0.011(3)
O10 0.0535(17) 0.0357(15) 0.0400(16) 0.0020(13) 0.0085(14) 0.0014(13)
C11 0.040(2) 0.038(2) 0.044(2) -0.0026(18) 0.012(2) 0.0002(16)
O12 0.0507(18) 0.0401(18) 0.0405(17) 0.0012(13) 0.0116(15) -0.0034(13)
C13 0.079(4) 0.038(3) 0.063(3) 0.005(2) 0.001(3) -0.003(2)
C14 0.054(3) 0.051(3) 0.042(2) -0.005(2) 0.017(2) -0.004(2)
C15 0.074(4) 0.046(3) 0.052(3) -0.009(2) 0.022(3) 0.008(2)
C16 0.098(5) 0.042(3) 0.064(3) -0.003(2) 0.023(3) 0.021(3)
C17 0.066(3) 0.046(3) 0.043(2) 0.0047(19) 0.014(2) 0.012(2)
N18 0.0388(17) 0.0336(18) 0.0308(17) 0.0007(12) 0.0031(15) 0.0015(13)
C19 0.048(2) 0.039(2) 0.039(2) 0.0015(17) 0.013(2) 0.0024(18)
O20 0.049(2) 0.049(2) 0.094(3) -0.0020(19) -0.010(2) -0.0007(15)
C21 0.044(3) 0.049(3) 0.050(3) 0.020(2) 0.007(2) 0.0016(19)
O22 0.065(3) 0.094(4) 0.055(3) -0.009(2) 0.009(2) -0.016(2)
C23 0.051(3) 0.055(3) 0.062(4) 0.011(2) -0.009(3) -0.002(2)

loop_
_atom_type_symbol
_atom_type_scat_dispersion_real
_atom_type_scat_dispersion_imag
_atom_type_scat_Cromer_Mann_a1
_atom_type_scat_Cromer_Mann_b1
_atom_type_scat_Cromer_Mann_a2
_atom_type_scat_Cromer_Mann_b2
_atom_type_scat_Cromer_Mann_a3
_atom_type_scat_Cromer_Mann_b3
_atom_type_scat_Cromer_Mann_a4
_atom_type_scat_Cromer_Mann_b4
_atom_type_scat_Cromer_Mann_c
_atom_type_scat_source
'Pb ' -3.3944 10.1111 31.0617 0.6902 13.0637 2.3576 18.4420 8.6180 5.9696 47.2579 13.4118 International_Tables_Vol_IV_Table_2.2B
'C ' 0.0033 0.0016 2.3100 20.8439 1.0200 10.2075 1.5886 0.5687 0.8650 51.6512 0.2156 International_Tables_Vol_IV_Table_2.2B
'H ' 0.0000 0.0000 0.4930 10.5109 0.3229 26.1257 0.1402 3.1424 0.0408 57.7998 0.0030 International_Tables_Vol_IV_Table_2.2B
'O ' 0.0106 0.0060 3.0485 13.2771 2.2868 5.7011 1.5463 0.3239 0.8670 32.9089 0.2508 International_Tables_Vol_IV_Table_2.2B
'N ' 0.0061 0.0033 12.2126 0.0057 3.1322 9.8933 2.0125 28.9975 1.1663 0.5826 -11.5290 International_Tables_Vol_IV_Table_2.2B

loop_
_geom_angle_atom_site_label_1
_geom_angle_site_symmetry_1
_geom_angle_atom_site_label_2
_geom_angle_site_symmetry_2
_geom_angle_atom_site_label_3
_geom_angle_site_symmetry_3
_geom_angle
_geom_angle_publ_flag
O2 . Pb1 . C3 . 27.43(14) yes
O2 . Pb1 . O4 . 54.58(13) yes
C3 . Pb1 . O4 . 27.14(14) yes
O2 . Pb1 . O6 . 78.95(15) yes
C3 . Pb1 . O6 . 79.90(13) yes
O4 . Pb1 . O6 . 82.58(13) yes
O2 . Pb1 . C7 . 101.97(15) yes
C3 . Pb1 . C7 . 105.10(15) yes
O4 . Pb1 . C7 . 104.28(14) yes
O6 . Pb1 . C7 . 25.24(14) yes
O2 . Pb1 . O8 . 123.91(13) yes
C3 . Pb1 . O8 . 129.51(13) yes
O4 . Pb1 . O8 . 124.46(14) yes
O6 . Pb1 . O8 . 49.71(13) yes
C7 . Pb1 . O8 . 24.48(14) yes
O2 . Pb1 . O10 . 161.83(14) yes
C3 . Pb1 . O10 . 156.94(13) yes
O4 . Pb1 . O10 . 133.55(13) yes
O6 . Pb1 . O10 . 116.27(13) yes
C7 . Pb1 . O10 . 91.69(14) yes
O2 . Pb1 . C11 . 164.03(13) yes
C3 . Pb1 . C11 . 136.77(14) yes
O4 . Pb1 . C11 . 109.71(14) yes
O6 . Pb1 . C11 . 103.33(15) yes
C7 . Pb1 . C11 . 83.91(14) yes
O2 . Pb1 . O12 . 137.72(12) yes
C3 . Pb1 . O12 . 110.85(13) yes
O4 . Pb1 . O12 . 84.00(13) yes
O6 . Pb1 . O12 . 88.56(14) yes
C7 . Pb1 . O12 . 78.34(13) yes
O2 . Pb1 . N18 . 83.49(12) yes
C3 . Pb1 . N18 . 110.71(15) yes
O4 . Pb1 . N18 . 137.45(13) yes
O6 . Pb1 . N18 . 82.50(13) yes
C7 . Pb1 . N18 . 75.06(13) yes
O2 . Pb1 . O20 . 77.97(16) yes
C3 . Pb1 . O20 . 87.13(16) yes
O4 . Pb1 . O20 . 97.25(16) yes
O6 . Pb1 . O20 . 151.55(17) yes
C7 . Pb1 . O20 . 153.43(15) yes
O2 . Pb1 . C21 . 87.95(14) yes
C3 . Pb1 . C21 . 85.31(14) yes
O4 . Pb1 . C21 . 84.24(15) yes
O6 . Pb1 . C21 . 165.21(14) yes
C7 . Pb1 . C21 . 169.48(15) yes
O2 . Pb1 . O22 . 98.22(14) yes
C3 . Pb1 . O22 . 84.37(14) yes
O4 . Pb1 . O22 . 72.11(14) yes
O6 . Pb1 . O22 . 150.08(14) yes
C7 . Pb1 . O22 . 151.80(14) yes
O8 . Pb1 . O10 . 67.80(12) yes
O8 . Pb1 . C11 . 65.49(12) yes
O10 . Pb1 . C11 . 28.17(13) yes
O8 . Pb1 . O12 . 70.22(12) yes
O10 . Pb1 . O12 . 56.55(11) yes
C11 . Pb1 . O12 . 28.38(14) yes
O8 . Pb1 . N18 . 70.56(13) yes
O10 . Pb1 . N18 . 88.59(11) yes
C11 . Pb1 . N18 . 112.45(13) yes
O12 . Pb1 . N18 . 135.04(12) yes
O8 . Pb1 . O20 . 138.29(15) yes
O10 . Pb1 . O20 . 84.44(15) yes
C11 . Pb1 . O20 . 103.45(15) yes
O12 . Pb1 . O20 . 119.80(14) yes
N18 . Pb1 . O20 . 78.57(14) yes
O8 . Pb1 . C21 . 145.03(13) yes
O10 . Pb1 . C21 . 77.89(12) yes
C11 . Pb1 . C21 . 87.42(14) yes
O12 . Pb1 . C21 . 96.72(15) yes
N18 . Pb1 . C21 . 102.98(15) yes
O8 . Pb1 . O22 . 137.20(13) yes
O10 . Pb1 . O22 . 73.66(13) yes
C11 . Pb1 . O22 . 71.77(13) yes
O12 . Pb1 . O22 . 73.47(13) yes
N18 . Pb1 . O22 . 127.08(14) yes
O20 . Pb1 . C21 . 25.49(17) yes
O20 . Pb1 . O22 . 50.90(15) yes
C21 . Pb1 . O22 . 25.42(15) yes
Pb1 . O2 . C3 . 87.8(3) yes
O2 . C3 . Pb1 . 64.7(3) yes
O2 . C3 . O4 . 120.5(5) yes
Pb1 . C3 . O4 . 55.7(2) yes
O2 . C3 . C5 . 119.8(5) yes
Pb1 . C3 . C5 . 175.1(4) yes
O4 . C3 . C5 . 119.8(5) yes
Pb1 . O4 . C3 . 97.1(3) yes
C3 . C5 . H51 . 110.257 no
C3 . C5 . H52 . 109.938 no
H51 . C5 . H52 . 109.246 no
C3 . C5 . H53 . 110.022 no
H51 . C5 . H53 . 109.248 no
H52 . C5 . H53 . 108.091 no
Pb1 . O6 . C7 . 109.9(3) yes
O6 . C7 . Pb1 . 44.9(2) yes
O6 . C7 . O8 . 121.3(5) yes
Pb1 . C7 . O8 . 76.4(3) yes
O6 . C7 . C9 . 114.4(5) yes
Pb1 . C7 . C9 . 159.0(4) yes
O8 . C7 . C9 . 124.1(5) yes
C7 . O8 . Pb1 . 79.1(3) yes
C7 . C9 . H91 . 111.359 no
C7 . C9 . H92 . 109.275 no
H91 . C9 . H92 . 109.164 no
C7 . C9 . H93 . 110.014 no
H91 . C9 . H93 . 109.775 no
H92 . C9 . H93 . 107.154 no
Pb1 . O10 . C11 . 91.3(3) yes
Pb1 . C11 . O10 . 60.5(2) yes
Pb1 . C11 . O12 . 58.7(2) yes
O10 . C11 . O12 . 119.2(4) yes
Pb1 . C11 . C13 . 177.5(4) yes
O10 . C11 . C13 . 121.6(5) yes
O12 . C11 . C13 . 119.2(4) yes
Pb1 . O12 . C11 . 92.9(3) yes
C11 . C13 . H131 . 110.150 no
C11 . C13 . H132 . 110.018 no
H131 . C13 . H132 . 108.833 no
C11 . C13 . H133 . 110.392 no
H131 . C13 . H133 . 108.080 no
H132 . C13 . H133 . 109.324 no
C15 . C14 . C19 . 119.5(5) yes
C15 . C14 . H141 . 119.195 no
C19 . C14 . H141 . 121.261 no
C14 . C15 . C16 . 118.4(5) yes
C14 . C15 . H151 . 120.890 no
C16 . C15 . H151 . 120.734 no
C15 . C16 . C17 . 119.7(5) yes
C15 . C16 . H161 . 120.726 no
C17 . C16 . H161 . 119.584 no
C16 . C17 . N18 . 121.5(5) yes
C16 . C17 . H171 . 119.071 no
N18 . C17 . H171 . 119.466 no
Pb1 . N18 . C17 . 119.7(3) yes
Pb1 . N18 . C19 . 121.2(3) yes
C17 . N18 . C19 . 118.9(4) yes
C14 . C19 . N18 . 122.1(4) yes
C14 . C19 . H191 . 119.858 no
N18 . C19 . H191 . 118.066 no
Pb1 . O20 . C21 . 106.9(4) yes
O20 . C21 . Pb1 . 47.6(3) yes
O20 . C21 . O22 . 120.2(6) yes
Pb1 . C21 . O22 . 72.6(4) yes
O20 . C21 . C23 . 116.6(6) yes
Pb1 . C21 . C23 . 164.1(4) yes
O22 . C21 . C23 . 123.1(5) yes
C21 . O22 . Pb1 . 81.9(4) yes
C21 . C23 . H231 . 109.714 no
C21 . C23 . H232 . 110.217 no
H231 . C23 . H232 . 107.958 no
C21 . C23 . H233 . 110.949 no
H231 . C23 . H233 . 108.741 no
H232 . C23 . H233 . 109.195 no

loop_
_geom_bond_atom_site_label_1
_geom_bond_site_symmetry_1
_geom_bond_atom_site_label_2
_geom_bond_site_symmetry_2
_geom_bond_distance
_geom_bond_publ_flag
Pb1 . O2 . 2.459(4) yes
Pb1 . C3 . 2.717(5) yes
Pb1 . O4 . 2.263(3) yes
Pb1 . O6 . 2.168(4) yes
Pb1 . C7 . 2.889(5) yes
Pb1 . O8 . 2.860(4) yes
Pb1 . O10 . 2.310(3) yes
Pb1 . C11 . 2.653(4) yes
Pb1 . O12 . 2.270(3) yes
Pb1 . N18 . 2.324(3) yes
Pb1 . O20 . 2.185(4) yes
Pb1 . C21 . 2.831(6) yes
Pb1 . O22 . 2.729(6) yes
O2 . C3 . 1.253(6) yes
C3 . O4 . 1.249(6) yes
C3 . C5 . 1.486(7) yes
C5 . H51 . 0.994 no
C5 . H52 . 1.009 no
C5 . H53 . 1.009 no
O6 . C7 . 1.310(6) yes
C7 . O8 . 1.219(7) yes
C7 . C9 . 1.480(9) yes
C9 . H91 . 0.985 no
C9 . H92 . 1.018 no
C9 . H93 . 1.011 no
O10 . C11 . 1.253(6) yes
C11 . O12 . 1.263(6) yes
C11 . C13 . 1.489(7) yes
C13 . H131 . 1.012 no
C13 . H132 . 0.996 no
C13 . H133 . 1.006 no
C14 . C15 . 1.371(8) yes
C14 . C19 . 1.364(6) yes
C14 . H141 . 1.012 no
C15 . C16 . 1.370(8) yes
C15 . H151 . 1.010 no
C16 . C17 . 1.377(7) yes
C16 . H161 . 1.023 no
C17 . N18 . 1.329(6) yes
C17 . H171 . 1.013 no
N18 . C19 . 1.337(6) yes
C19 . H191 . 1.019 no
O20 . C21 . 1.273(7) yes
C21 . O22 . 1.227(8) yes
C21 . C23 . 1.480(9) yes
C23 . H231 . 1.012 no
C23 . H232 . 1.007 no
C23 . H233 . 0.997 no
